data_4335497
loop_
_publ_author_name
'Haolin Yin'
'Andrew J. Lewis'
'Patrick Carroll'
'Eric J. Schelter'

_publ_section_title
;
 Electrophilic Ln(III) Cations Protected by C-F \\rightarrow Ln
 Interactions and Their Coordination Chemistry with Weak \s- and \p-Donors
;
_journal_name_full 'Inorganic Chemistry'
_journal_page_first 8234
_journal_page_last 8243
_journal_paper_doi 10.1021/ic401130e
_journal_volume 52
_journal_year 2013
_chemical_formula_sum 'C36 F30 La N3'
_chemical_formula_weight 1183.30
_space_group_IT_number 14
_symmetry_cell_setting monoclinic
_symmetry_Int_Tables_number 14
_symmetry_space_group_name_Hall '-P 2ybc'
_symmetry_space_group_name_H-M 'P 1 21/c 1'
_atom_sites_solution_primary direct
_audit_creation_method SHELXL-97
_cell_angle_alpha 90.00
_cell_angle_beta 113.508(6)
_cell_angle_gamma 90.00
_cell_formula_units_Z 4
_cell_length_a 19.663(3)
_cell_length_b 10.0733(13)
_cell_length_c 20.190(3)
_cell_measurement_temperature 143(1)
_cell_volume 3667.2(9)
_computing_data_collection 'Bruker APEX2'
_computing_data_reduction 'Bruker SAINT'
_computing_structure_refinement 'SHELXL-97 (Sheldrick, 2008)'
_computing_structure_solution 'SHELXS-97 (Sheldrick, 2008)'
_diffrn_ambient_temperature 143(1)
_diffrn_measured_fraction_theta_full 0.992
_diffrn_measured_fraction_theta_max 0.992
_diffrn_measurement_device 'CCD Area Detector'
_diffrn_measurement_device_type 'Bruker APEXII'
_diffrn_measurement_method 'phi and omega scans'
_diffrn_radiation_monochromator graphite
_diffrn_radiation_source 'sealed tube'
_diffrn_radiation_type MoK\a
_diffrn_radiation_wavelength 0.71073
_diffrn_reflns_av_R_equivalents 0.0326
_diffrn_reflns_av_sigmaI/netI 0.0209
_diffrn_reflns_limit_h_max 25
_diffrn_reflns_limit_h_min -25
_diffrn_reflns_limit_k_max 13
_diffrn_reflns_limit_k_min -9
_diffrn_reflns_limit_l_max 26
_diffrn_reflns_limit_l_min -26
_diffrn_reflns_number 70917
_diffrn_reflns_theta_full 27.47
_diffrn_reflns_theta_max 27.47
_diffrn_reflns_theta_min 2.03
_exptl_absorpt_coefficient_mu 1.354
_exptl_absorpt_correction_T_max 0.7456
_exptl_absorpt_correction_T_min 0.6686
_exptl_absorpt_correction_type multi-scan
_exptl_absorpt_process_details '(SADABS; Sheldrick, 2007)'
_exptl_crystal_density_diffrn 2.143
_exptl_crystal_F_000 2256
_exptl_crystal_size_max 0.82
_exptl_crystal_size_mid 0.12
_exptl_crystal_size_min 0.02
_refine_diff_density_max 1.472
_refine_diff_density_min -1.243
_refine_diff_density_rms 0.087
_refine_ls_extinction_method none
_refine_ls_goodness_of_fit_ref 1.073
_refine_ls_matrix_type full
_refine_ls_number_parameters 632
_refine_ls_number_reflns 8342
_refine_ls_number_restraints 0
_refine_ls_restrained_S_all 1.073
_refine_ls_R_factor_all 0.0410
_refine_ls_R_factor_gt 0.0302
_refine_ls_shift/su_max 0.002
_refine_ls_shift/su_mean 0.000
_refine_ls_structure_factor_coef Fsqd
_refine_ls_weighting_details 'calc w=1/[\s^2^(Fo^2^)+(0.0114P)^2^+9.7537P] where P=(Fo^2^+2Fc^2^)/3'
_refine_ls_weighting_scheme calc
_refine_ls_wR_factor_gt 0.0611
_refine_ls_wR_factor_ref 0.0672
_reflns_number_gt 6999
_reflns_number_total 8342
_reflns_threshold_expression >2sigma(I)
_cod_data_source_file ic401130e_si_002_2.cif
_cod_data_source_block UP4361(1-La)
_cod_original_sg_symbol_H-M 'P 21/c '
_cod_database_code 4335497

loop_
_symmetry_equiv_pos_as_xyz
'x, y, z'
'-x, y+1/2, -z+1/2'
'-x, -y, -z'
'x, -y-1/2, z-1/2'

loop_
_atom_site_label
_atom_site_type_symbol
_atom_site_fract_x
_atom_site_fract_y
_atom_site_fract_z
_atom_site_U_iso_or_equiv
_atom_site_adp_type
_atom_site_occupancy
_atom_site_symmetry_multiplicity
_atom_site_calc_flag
La1 La 0.703565(8) 0.475545(16) 0.699464(9) 0.02202(5) Uani 1 1 d
N1 N 0.77054(12) 0.2640(2) 0.72103(12) 0.0230(5) Uani 1 1 d
N2 N 0.80304(12) 0.6057(2) 0.78438(13) 0.0249(5) Uani 1 1 d
N3 N 0.56739(11) 0.5281(2) 0.64880(12) 0.0197(4) Uani 1 1 d
C1 C 0.76261(15) 0.1719(3) 0.66686(15) 0.0234(6) Uani 1 1 d
C2 C 0.77801(15) 0.0359(3) 0.67353(16) 0.0260(6) Uani 1 1 d
C3 C 0.76698(16) -0.0433(3) 0.61444(18) 0.0318(7) Uani 1 1 d
C4 C 0.73769(18) 0.0086(3) 0.54528(18) 0.0347(7) Uani 1 1 d
C5 C 0.71771(18) 0.1401(3) 0.53531(16) 0.0331(7) Uani 1 1 d
C6 C 0.73041(16) 0.2167(3) 0.59541(16) 0.0272(6) Uani 1 1 d
C7 C 0.82444(15) 0.2452(3) 0.79092(15) 0.0217(6) Uani 1 1 d
C8 C 0.89621(15) 0.1954(3) 0.81009(17) 0.0273(6) Uani 1 1 d
C9 C 0.94680(17) 0.1899(3) 0.88142(19) 0.0364(8) Uani 1 1 d
C10 C 0.92829(19) 0.2363(3) 0.93640(17) 0.0387(8) Uani 1 1 d
C11 C 0.85920(18) 0.2903(3) 0.91980(17) 0.0337(7) Uani 1 1 d
C12 C 0.80962(15) 0.2936(3) 0.84841(16) 0.0254(6) Uani 1 1 d
C13 C 0.87289(15) 0.5647(3) 0.78890(17) 0.0282(6) Uani 1 1 d
C14 C 0.93586(17) 0.5414(3) 0.85236(19) 0.0364(8) Uani 1 1 d
C15 C 0.99971(18) 0.4851(4) 0.8504(3) 0.0502(11) Uani 1 1 d
C16 C 1.00208(19) 0.4456(4) 0.7866(3) 0.0540(12) Uani 1 1 d
C17 C 0.9408(2) 0.4634(4) 0.7225(2) 0.0454(9) Uani 1 1 d
C18 C 0.87901(16) 0.5241(3) 0.72549(18) 0.0314(7) Uani 1 1 d
C19 C 0.79448(16) 0.6971(3) 0.83248(15) 0.0258(6) Uani 1 1 d
C20 C 0.84264(18) 0.7995(3) 0.86995(16) 0.0316(7) Uani 1 1 d
C21 C 0.8250(2) 0.8853(3) 0.91432(18) 0.0443(9) Uani 1 1 d
C22 C 0.7577(3) 0.8800(4) 0.91982(19) 0.0466(9) Uani 1 1 d
C23 C 0.7071(2) 0.7842(3) 0.88123(18) 0.0370(8) Uani 1 1 d
C24 C 0.72742(17) 0.6955(3) 0.84037(15) 0.0272(6) Uani 1 1 d
C25 C 0.54308(14) 0.6532(3) 0.66148(13) 0.0179(5) Uani 1 1 d
C26 C 0.47543(15) 0.6826(3) 0.66634(15) 0.0229(6) Uani 1 1 d
C27 C 0.45828(15) 0.8099(3) 0.68069(15) 0.0271(6) Uani 1 1 d
C28 C 0.50752(17) 0.9129(3) 0.69178(15) 0.0286(6) Uani 1 1 d
C29 C 0.57669(16) 0.8872(3) 0.69175(15) 0.0247(6) Uani 1 1 d
C30 C 0.59244(14) 0.7603(3) 0.67678(14) 0.0204(5) Uani 1 1 d
C31 C 0.51722(14) 0.4396(3) 0.60155(14) 0.0185(5) Uani 1 1 d
C32 C 0.45014(14) 0.4680(3) 0.54246(14) 0.0178(5) Uani 1 1 d
C33 C 0.40813(14) 0.3705(3) 0.49649(14) 0.0198(5) Uani 1 1 d
C34 C 0.43058(15) 0.2396(3) 0.50462(14) 0.0216(6) Uani 1 1 d
C35 C 0.49683(15) 0.2080(3) 0.56077(15) 0.0225(6) Uani 1 1 d
C36 C 0.53712(14) 0.3058(3) 0.60697(14) 0.0204(5) Uani 1 1 d
F1 F 0.80301(10) -0.02142(18) 0.73932(10) 0.0335(4) Uani 1 1 d
F2 F 0.78253(11) -0.17340(18) 0.62392(12) 0.0439(5) Uani 1 1 d
F3 F 0.72603(13) -0.0704(2) 0.48782(12) 0.0537(6) Uani 1 1 d
F4 F 0.68607(12) 0.1925(2) 0.46890(10) 0.0502(6) Uani 1 1 d
F5 F 0.70929(10) 0.34859(17) 0.58564(9) 0.0343(4) Uani 1 1 d
F6 F 0.91846(9) 0.15645(19) 0.75787(10) 0.0365(4) Uani 1 1 d
F7 F 1.01518(11) 0.1429(2) 0.89640(13) 0.0577(6) Uani 1 1 d
F8 F 0.97693(13) 0.2276(2) 1.00542(11) 0.0621(7) Uani 1 1 d
F9 F 0.83992(13) 0.3380(2) 0.97212(10) 0.0510(6) Uani 1 1 d
F10 F 0.74173(9) 0.35189(19) 0.83202(9) 0.0327(4) Uani 1 1 d
F11 F 0.93325(11) 0.5658(2) 0.91680(11) 0.0462(5) Uani 1 1 d
F12 F 1.05835(11) 0.4646(2) 0.91319(16) 0.0747(9) Uani 1 1 d
F13 F 1.06277(12) 0.3851(3) 0.78623(19) 0.0810(9) Uani 1 1 d
F14 F 0.94021(14) 0.4201(3) 0.65998(15) 0.0642(7) Uani 1 1 d
F15 F 0.81703(10) 0.53823(19) 0.66208(10) 0.0358(4) Uani 1 1 d
F16 F 0.90661(10) 0.81712(19) 0.86156(10) 0.0413(5) Uani 1 1 d
F17 F 0.87458(16) 0.9784(2) 0.95126(13) 0.0658(7) Uani 1 1 d
F18 F 0.74040(18) 0.9661(2) 0.96181(14) 0.0740(8) Uani 1 1 d
F19 F 0.63995(13) 0.7760(2) 0.88388(12) 0.0515(6) Uani 1 1 d
F20 F 0.67666(9) 0.59916(17) 0.80347(9) 0.0280(4) Uani 1 1 d
F21 F 0.42565(9) 0.58562(18) 0.65766(9) 0.0294(4) Uani 1 1 d
F22 F 0.39281(10) 0.8332(2) 0.68464(10) 0.0400(5) Uani 1 1 d
F23 F 0.48797(11) 1.03735(19) 0.70067(10) 0.0402(5) Uani 1 1 d
F24 F 0.62736(10) 0.98344(17) 0.70495(10) 0.0347(4) Uani 1 1 d
F25 F 0.66152(8) 0.73655(16) 0.67823(8) 0.0233(3) Uani 1 1 d
F26 F 0.42737(8) 0.59463(15) 0.52656(8) 0.0223(3) Uani 1 1 d
F27 F 0.34248(8) 0.40416(16) 0.44194(8) 0.0246(3) Uani 1 1 d
F28 F 0.38967(9) 0.14496(17) 0.45945(9) 0.0302(4) Uani 1 1 d
F29 F 0.52167(10) 0.08221(16) 0.56898(9) 0.0316(4) Uani 1 1 d
F30 F 0.60414(9) 0.27189(16) 0.66088(9) 0.0274(4) Uani 1 1 d

loop_
_atom_site_aniso_label
_atom_site_aniso_U_11
_atom_site_aniso_U_22
_atom_site_aniso_U_33
_atom_site_aniso_U_23
_atom_site_aniso_U_13
_atom_site_aniso_U_12
La1 0.01485(7) 0.02133(8) 0.02365(8) -0.00506(6) 0.00109(6) 0.00354(6)
N1 0.0190(11) 0.0250(12) 0.0201(12) -0.0018(9) 0.0027(9) 0.0051(9)
N2 0.0182(11) 0.0282(13) 0.0232(12) -0.0037(10) 0.0028(9) -0.0021(9)
N3 0.0138(10) 0.0203(11) 0.0207(11) -0.0007(9) 0.0026(8) -0.0004(9)
C1 0.0180(13) 0.0235(14) 0.0260(14) -0.0018(11) 0.0059(11) 0.0026(10)
C2 0.0203(13) 0.0245(14) 0.0304(15) -0.0009(12) 0.0070(11) 0.0018(11)
C3 0.0248(15) 0.0229(15) 0.0449(19) -0.0083(13) 0.0108(13) 0.0006(11)
C4 0.0335(16) 0.0365(18) 0.0348(17) -0.0154(14) 0.0143(14) -0.0014(13)
C5 0.0347(17) 0.0370(18) 0.0240(15) -0.0047(13) 0.0078(13) 0.0045(14)
C6 0.0276(15) 0.0245(15) 0.0254(15) -0.0014(11) 0.0062(12) 0.0074(12)
C7 0.0188(13) 0.0203(13) 0.0224(14) 0.0019(11) 0.0044(11) 0.0002(10)
C8 0.0198(13) 0.0219(14) 0.0349(16) 0.0001(12) 0.0052(12) 0.0002(11)
C9 0.0219(15) 0.0259(16) 0.045(2) 0.0021(14) -0.0040(13) 0.0027(12)
C10 0.0382(18) 0.0267(16) 0.0287(17) -0.0003(13) -0.0102(14) -0.0030(13)
C11 0.0404(18) 0.0307(17) 0.0250(16) -0.0013(13) 0.0077(14) -0.0041(14)
C12 0.0205(13) 0.0258(15) 0.0255(15) 0.0022(11) 0.0047(11) 0.0002(11)
C13 0.0173(13) 0.0235(14) 0.0377(17) 0.0037(12) 0.0046(12) -0.0040(11)
C14 0.0260(15) 0.0274(17) 0.043(2) 0.0067(14) 0.0008(14) -0.0074(12)
C15 0.0192(15) 0.0344(19) 0.080(3) 0.0140(19) 0.0016(17) -0.0030(14)
C16 0.0217(16) 0.038(2) 0.105(4) 0.015(2) 0.028(2) 0.0007(14)
C17 0.0397(19) 0.0349(19) 0.077(3) 0.0069(18) 0.039(2) -0.0024(15)
C18 0.0229(14) 0.0304(15) 0.0413(18) 0.0050(14) 0.0134(13) -0.0019(12)
C19 0.0313(15) 0.0223(14) 0.0187(14) 0.0017(11) 0.0045(12) -0.0016(11)
C20 0.0380(17) 0.0245(15) 0.0230(15) 0.0049(12) 0.0022(13) -0.0064(13)
C21 0.074(3) 0.0208(16) 0.0270(17) -0.0044(13) 0.0087(17) -0.0131(16)
C22 0.086(3) 0.0278(18) 0.0319(18) -0.0040(14) 0.0293(19) -0.0004(18)
C23 0.060(2) 0.0280(17) 0.0316(17) 0.0049(13) 0.0269(16) 0.0036(15)
C24 0.0382(17) 0.0213(14) 0.0200(14) 0.0013(11) 0.0095(12) 0.0001(12)
C25 0.0191(12) 0.0183(13) 0.0133(12) 0.0009(10) 0.0034(10) 0.0021(10)
C26 0.0212(13) 0.0278(15) 0.0180(13) -0.0014(11) 0.0061(11) 0.0000(11)
C27 0.0222(14) 0.0385(17) 0.0192(14) -0.0026(12) 0.0068(11) 0.0113(12)
C28 0.0350(16) 0.0253(15) 0.0199(14) -0.0032(11) 0.0052(12) 0.0126(12)
C29 0.0287(14) 0.0203(14) 0.0202(14) -0.0010(11) 0.0048(11) 0.0003(11)
C30 0.0192(13) 0.0221(13) 0.0174(13) 0.0009(10) 0.0046(10) 0.0041(10)
C31 0.0151(12) 0.0225(13) 0.0171(12) 0.0013(10) 0.0054(10) -0.0013(10)
C32 0.0187(12) 0.0166(12) 0.0186(12) 0.0023(10) 0.0080(10) 0.0017(10)
C33 0.0156(12) 0.0254(14) 0.0168(13) 0.0004(10) 0.0047(10) 0.0006(10)
C34 0.0229(13) 0.0196(13) 0.0199(13) -0.0031(10) 0.0059(11) -0.0064(10)
C35 0.0254(14) 0.0179(13) 0.0222(14) 0.0013(10) 0.0073(11) 0.0012(11)
C36 0.0191(13) 0.0209(13) 0.0177(13) 0.0028(10) 0.0036(10) 0.0020(10)
F1 0.0337(9) 0.0248(9) 0.0354(10) 0.0062(8) 0.0068(8) 0.0011(7)
F2 0.0413(11) 0.0207(9) 0.0640(14) -0.0099(9) 0.0149(10) 0.0008(8)
F3 0.0667(15) 0.0474(13) 0.0467(13) -0.0277(10) 0.0222(11) -0.0007(11)
F4 0.0641(14) 0.0558(14) 0.0210(9) -0.0041(9) 0.0066(9) 0.0128(11)
F5 0.0435(11) 0.0273(9) 0.0225(9) 0.0007(7) 0.0031(8) 0.0144(8)
F6 0.0246(9) 0.0372(11) 0.0477(11) -0.0045(9) 0.0143(8) 0.0063(8)
F7 0.0252(10) 0.0492(13) 0.0710(16) -0.0072(11) -0.0102(10) 0.0135(9)
F8 0.0638(15) 0.0506(14) 0.0326(11) -0.0021(10) -0.0221(10) 0.0035(11)
F9 0.0678(15) 0.0552(14) 0.0258(10) -0.0075(9) 0.0143(10) -0.0024(11)
F10 0.0272(9) 0.0402(11) 0.0317(10) -0.0023(8) 0.0128(8) 0.0049(8)
F11 0.0444(11) 0.0320(10) 0.0373(11) 0.0040(8) -0.0098(9) -0.0074(9)
F12 0.0243(11) 0.0536(15) 0.105(2) 0.0153(14) -0.0176(12) 0.0016(10)
F13 0.0343(12) 0.0585(16) 0.161(3) 0.0220(17) 0.0497(16) 0.0127(11)
F14 0.0722(16) 0.0566(15) 0.095(2) 0.0036(14) 0.0664(16) 0.0074(12)
F15 0.0367(10) 0.0417(11) 0.0316(10) 0.0005(8) 0.0165(8) 0.0018(8)
F16 0.0343(10) 0.0323(10) 0.0423(11) 0.0049(8) -0.0005(9) -0.0122(8)
F17 0.102(2) 0.0303(11) 0.0495(13) -0.0142(10) 0.0133(13) -0.0262(12)
F18 0.135(3) 0.0416(14) 0.0614(16) -0.0226(12) 0.0555(17) -0.0023(15)
F19 0.0744(16) 0.0446(13) 0.0569(14) 0.0010(10) 0.0488(13) 0.0104(11)
F20 0.0260(8) 0.0284(9) 0.0292(9) -0.0022(7) 0.0106(7) -0.0006(7)
F21 0.0221(8) 0.0385(10) 0.0285(9) -0.0032(8) 0.0111(7) -0.0047(7)
F22 0.0257(9) 0.0570(13) 0.0381(11) -0.0112(9) 0.0137(8) 0.0123(9)
F23 0.0470(11) 0.0305(10) 0.0362(10) -0.0100(8) 0.0092(9) 0.0159(8)
F24 0.0391(10) 0.0210(9) 0.0367(10) -0.0045(7) 0.0073(8) -0.0043(7)
F25 0.0177(8) 0.0231(8) 0.0270(8) -0.0018(7) 0.0066(6) -0.0003(6)
F26 0.0220(8) 0.0196(8) 0.0216(8) 0.0021(6) 0.0049(6) 0.0054(6)
F27 0.0187(8) 0.0298(9) 0.0192(8) -0.0005(7) 0.0011(6) 0.0013(6)
F28 0.0312(9) 0.0241(9) 0.0266(9) -0.0055(7) 0.0024(7) -0.0067(7)
F29 0.0392(10) 0.0165(8) 0.0306(9) 0.0004(7) 0.0051(8) 0.0042(7)
F30 0.0230(8) 0.0213(8) 0.0274(9) 0.0002(7) -0.0010(7) 0.0032(6)

loop_
_atom_type_symbol
_atom_type_description
_atom_type_scat_dispersion_real
_atom_type_scat_dispersion_imag
_atom_type_scat_source
C C 0.0033 0.0016 'International Tables Vol C Tables 4.2.6.8 and 6.1.1.4'
F F 0.0171 0.0103 'International Tables Vol C Tables 4.2.6.8 and 6.1.1.4'
La La -0.2871 2.4523 'International Tables Vol C Tables 4.2.6.8 and 6.1.1.4'
N N 0.0061 0.0033 'International Tables Vol C Tables 4.2.6.8 and 6.1.1.4'

loop_
_geom_angle_atom_site_label_1
_geom_angle_atom_site_label_2
_geom_angle_atom_site_label_3
_geom_angle
_geom_angle_site_symmetry_3
N2 La1 N1 96.91(8) .
N2 La1 N3 127.28(8) .
N1 La1 N3 131.73(8) .
N2 La1 F20 63.00(7) .
N1 La1 F20 121.79(7) .
N3 La1 F20 73.05(6) .
N2 La1 F5 124.86(7) .
N1 La1 F5 62.13(6) .
N3 La1 F5 98.89(6) .
F20 La1 F5 171.74(5) .
N2 La1 F15 62.93(7) .
N1 La1 F15 78.91(7) .
N3 La1 F15 134.60(7) .
F20 La1 F15 123.78(5) .
F5 La1 F15 63.15(6) .
N2 La1 F30 154.05(7) .
N1 La1 F30 70.71(7) .
N3 La1 F30 61.03(6) .
F20 La1 F30 103.38(5) .
F5 La1 F30 70.44(6) .
F15 La1 F30 132.45(6) .
N2 La1 F25 72.41(7) .
N1 La1 F25 165.91(6) .
N3 La1 F25 61.81(6) .
F20 La1 F25 62.16(5) .
F5 La1 F25 116.02(5) .
F15 La1 F25 87.89(5) .
F30 La1 F25 122.74(5) .
N2 La1 F10 74.16(7) .
N1 La1 F10 61.20(7) .
N3 La1 F10 108.80(6) .
F20 La1 F10 60.80(5) .
F5 La1 F10 121.85(5) .
F15 La1 F10 116.08(5) .
F30 La1 F10 79.90(5) .
F25 La1 F10 122.11(5) .
N2 La1 F27 108.65(7) 3_666
N1 La1 F27 118.28(6) 3_666
N3 La1 F27 69.32(6) 3_666
F20 La1 F27 119.90(5) 3_666
F5 La1 F27 57.03(5) 3_666
F15 La1 F27 66.08(5) 3_666
F30 La1 F27 97.28(5) 3_666
F25 La1 F27 59.16(5) 3_666
F10 La1 F27 177.16(5) 3_666
C1 N1 C7 120.3(2) .
C1 N1 La1 123.70(17) .
C7 N1 La1 115.72(17) .
C19 N2 C13 122.4(2) .
C19 N2 La1 124.39(18) .
C13 N2 La1 112.48(18) .
C31 N3 C25 120.0(2) .
C31 N3 La1 119.62(17) .
C25 N3 La1 119.95(16) .
N1 C1 C2 128.6(3) .
N1 C1 C6 117.2(3) .
C2 C1 C6 114.0(3) .
F1 C2 C3 118.3(3) .
F1 C2 C1 119.6(3) .
C3 C2 C1 122.1(3) .
F2 C3 C2 119.6(3) .
F2 C3 C4 119.5(3) .
C2 C3 C4 120.9(3) .
F3 C4 C5 120.2(3) .
F3 C4 C3 120.3(3) .
C5 C4 C3 119.5(3) .
F4 C5 C4 121.1(3) .
F4 C5 C6 120.7(3) .
C4 C5 C6 118.1(3) .
C5 C6 F5 118.4(3) .
C5 C6 C1 125.3(3) .
F5 C6 C1 116.4(2) .
C12 C7 C8 114.7(3) .
C12 C7 N1 117.8(2) .
C8 C7 N1 127.0(3) .
F6 C8 C9 118.5(3) .
F6 C8 C7 119.6(3) .
C9 C8 C7 121.9(3) .
F7 C9 C10 120.0(3) .
F7 C9 C8 119.2(3) .
C10 C9 C8 120.8(3) .
F8 C10 C11 120.3(3) .
F8 C10 C9 120.4(3) .
C11 C10 C9 119.3(3) .
F9 C11 C10 120.7(3) .
F9 C11 C12 120.5(3) .
C10 C11 C12 118.8(3) .
F10 C12 C11 118.4(3) .
F10 C12 C7 117.1(2) .
C11 C12 C7 124.5(3) .
C18 C13 C14 115.0(3) .
C18 C13 N2 117.9(3) .
C14 C13 N2 126.5(3) .
F11 C14 C15 119.0(3) .
F11 C14 C13 119.5(3) .
C15 C14 C13 121.4(4) .
F12 C15 C16 120.3(4) .
F12 C15 C14 118.7(4) .
C16 C15 C14 121.0(3) .
F13 C16 C15 120.1(4) .
F13 C16 C17 119.8(4) .
C15 C16 C17 120.0(3) .
F14 C17 C18 120.8(4) .
F14 C17 C16 121.3(3) .
C18 C17 C16 117.9(4) .
F15 C18 C17 118.1(3) .
F15 C18 C13 117.0(3) .
C17 C18 C13 124.7(3) .
C24 C19 N2 117.0(3) .
C24 C19 C20 114.5(3) .
N2 C19 C20 128.2(3) .
F16 C20 C21 119.1(3) .
F16 C20 C19 119.6(3) .
C21 C20 C19 121.3(3) .
F17 C21 C22 119.4(3) .
F17 C21 C20 118.8(4) .
C22 C21 C20 121.7(3) .
F18 C22 C21 121.2(4) .
F18 C22 C23 120.0(4) .
C21 C22 C23 118.8(3) .
F19 C23 C24 120.5(3) .
F19 C23 C22 121.2(3) .
C24 C23 C22 118.4(3) .
F20 C24 C23 117.4(3) .
F20 C24 C19 117.5(3) .
C23 C24 C19 125.1(3) .
C30 C25 C26 114.5(2) .
C30 C25 N3 118.3(2) .
C26 C25 N3 127.0(2) .
F21 C26 C27 118.3(2) .
F21 C26 C25 119.9(2) .
C27 C26 C25 121.8(3) .
F22 C27 C28 119.2(3) .
F22 C27 C26 119.6(3) .
C28 C27 C26 121.2(3) .
F23 C28 C27 120.3(3) .
F23 C28 C29 120.5(3) .
C27 C28 C29 119.2(3) .
F24 C29 C30 120.1(3) .
F24 C29 C28 121.2(3) .
C30 C29 C28 118.7(3) .
F25 C30 C29 117.8(2) .
F25 C30 C25 117.7(2) .
C29 C30 C25 124.5(3) .
N3 C31 C36 117.8(2) .
N3 C31 C32 128.3(2) .
C36 C31 C32 113.6(2) .
F26 C32 C33 117.5(2) .
F26 C32 C31 120.2(2) .
C33 C32 C31 122.2(2) .
F27 C33 C32 119.1(2) .
F27 C33 C34 119.3(2) .
C32 C33 C34 121.6(2) .
F28 C34 C33 121.4(2) .
F28 C34 C35 120.5(2) .
C33 C34 C35 118.1(2) .
F29 C35 C36 120.7(2) .
F29 C35 C34 119.7(2) .
C36 C35 C34 119.5(3) .
C35 C36 F30 118.1(2) .
C35 C36 C31 125.0(2) .
F30 C36 C31 116.8(2) .
C6 F5 La1 116.78(16) .
C12 F10 La1 106.73(15) .
C18 F15 La1 103.85(16) .
C24 F20 La1 115.18(16) .
C30 F25 La1 113.99(14) .
C33 F27 La1 136.37(15) 3_666
C36 F30 La1 113.01(14) .

loop_
_geom_bond_atom_site_label_1
_geom_bond_atom_site_label_2
_geom_bond_distance
_geom_bond_site_symmetry_2
La1 N2 2.410(2) .
La1 N1 2.451(2) .
La1 N3 2.512(2) .
La1 F20 2.6695(17) .
La1 F5 2.6714(18) .
La1 F15 2.7000(18) .
La1 F30 2.7245(17) .
La1 F25 2.7381(16) .
La1 F10 2.7704(18) .
La1 F27 2.8942(16) 3_666
N1 C1 1.395(4) .
N1 C7 1.399(3) .
N2 C19 1.397(4) .
N2 C13 1.402(4) .
N3 C31 1.388(3) .
N3 C25 1.407(3) .
C1 C2 1.398(4) .
C1 C6 1.399(4) .
C2 F1 1.349(3) .
C2 C3 1.379(4) .
C3 F2 1.342(3) .
C3 C4 1.383(5) .
C4 F3 1.349(3) .
C4 C5 1.374(5) .
C5 F4 1.341(4) .
C5 C6 1.374(4) .
C6 F5 1.382(3) .
C7 C12 1.393(4) .
C7 C8 1.399(4) .
C8 F6 1.351(4) .
C8 C9 1.387(4) .
C9 F7 1.341(4) .
C9 C10 1.381(5) .
C10 F8 1.342(3) .
C10 C11 1.375(5) .
C11 F9 1.345(4) .
C11 C12 1.381(4) .
C12 F10 1.373(3) .
C13 C18 1.394(5) .
C13 C14 1.401(4) .
C14 F11 1.345(4) .
C14 C15 1.392(5) .
C15 F12 1.346(4) .
C15 C16 1.368(6) .
C16 F13 1.343(4) .
C16 C17 1.385(6) .
C17 F14 1.331(5) .
C17 C18 1.383(5) .
C18 F15 1.378(4) .
C19 C24 1.390(4) .
C19 C20 1.401(4) .
C20 F16 1.346(4) .
C20 C21 1.384(5) .
C21 F17 1.343(4) .
C21 C22 1.374(6) .
C22 F18 1.348(4) .
C22 C23 1.381(5) .
C23 F19 1.345(4) .
C23 C24 1.380(4) .
C24 F20 1.378(3) .
C25 C30 1.401(4) .
C25 C26 1.404(4) .
C26 F21 1.344(3) .
C26 C27 1.385(4) .
C27 F22 1.342(3) .
C27 C28 1.375(5) .
C28 F23 1.344(3) .
C28 C29 1.385(4) .
C29 F24 1.338(3) .
C29 C30 1.377(4) .
C30 F25 1.368(3) .
C31 C36 1.396(4) .
C31 C32 1.410(3) .
C32 F26 1.348(3) .
C32 C33 1.378(4) .
C33 F27 1.364(3) .
C33 C34 1.378(4) .
C34 F28 1.343(3) .
C34 C35 1.380(4) .
C35 F29 1.344(3) .
C35 C36 1.370(4) .
C36 F30 1.376(3) .
F27 La1 2.8942(16) 3_666
